data_2201281
loop_
_publ_author_name
'Barnett, Sarah A.'
'Blake, Alexander J.'
'Champness, Neil R.'

_publ_section_title
;
 <i>trans</i>-Bis(acetonitrile)tetraaquacobalt(II) dinitrate at 150K
;
_journal_issue 8
_journal_name_full 'Acta Crystallographica Section E'
_journal_page_first m444
_journal_page_last m446
_journal_paper_doi 10.1107/S1600536802012850
_journal_volume 58
_journal_year 2002
_chemical_formula_iupac '[Co (C2 H3 N)2 (H2 O)4] (N O3)2'
_chemical_formula_moiety 'C4 H14 Co N2 O4 2+, 2N O3 1-'
_chemical_formula_sum 'C4 H14 Co N4 O10'
_chemical_formula_weight 337.12
_chemical_name_common {[Co(H2O)4(MeCN)2](NO3)2}
_chemical_name_systematic
;
Tetraaquobis(acetonitrile)cobalt(II) di-nitrate
;
_space_group_IT_number 14
_symmetry_cell_setting monoclinic
_symmetry_space_group_name_Hall '-P 2ybc'
_symmetry_space_group_name_H-M 'P 1 21/c 1'
_atom_sites_solution_hydrogens 'see text'
_atom_sites_solution_primary direct
_atom_sites_solution_secondary difmap
_audit_creation_method SHELXL-97
_cell_angle_alpha 90.00
_cell_angle_beta 119.744(3)
_cell_angle_gamma 90.00
_cell_formula_units_Z 2
_cell_length_a 7.7375(15)
_cell_length_b 13.029(3)
_cell_length_c 7.7605(15)
_cell_measurement_reflns_used 2057
_cell_measurement_temperature 150(2)
_cell_measurement_theta_max 26.32
_cell_measurement_theta_min 3.03
_cell_volume 679.3(2)
_computing_cell_refinement 'SAINT (Bruker, 2001)'
_computing_data_collection 'SMART (Bruker, 2001)'
_computing_data_reduction 'SAINT and SHELXTL (Bruker, 1997)'
_computing_molecular_graphics SHELXTL
_computing_publication_material 'SHELXL97 and PLATON (Spek, 2002)'
_computing_structure_refinement 'SHELXL97 (Sheldrick, 1997)'
_computing_structure_solution 'SHELXS97 (Sheldrick, 1990)'
_diffrn_ambient_temperature 150(2)
_diffrn_measured_fraction_theta_full 0.977
_diffrn_measured_fraction_theta_max 0.943
_diffrn_measurement_device_type 'Bruker SMART APEX CCD area-detector'
_diffrn_measurement_method \w
_diffrn_radiation_monochromator graphite
_diffrn_radiation_source 'normal-focus sealed tube'
_diffrn_radiation_type MoK\a
_diffrn_radiation_wavelength 0.71073
_diffrn_reflns_av_R_equivalents 0.032
_diffrn_reflns_av_sigmaI/netI 0.029
_diffrn_reflns_limit_h_max 10
_diffrn_reflns_limit_h_min -9
_diffrn_reflns_limit_k_max 16
_diffrn_reflns_limit_k_min -17
_diffrn_reflns_limit_l_max 10
_diffrn_reflns_limit_l_min -10
_diffrn_reflns_number 5625
_diffrn_reflns_theta_full 27.50
_diffrn_reflns_theta_max 28.04
_diffrn_reflns_theta_min 3.03
_diffrn_standards_decay_% none
_diffrn_standards_number 0
_exptl_absorpt_coefficient_mu 1.316
_exptl_absorpt_correction_T_max 0.877
_exptl_absorpt_correction_T_min 0.712
_exptl_absorpt_correction_type multi-scan
_exptl_absorpt_process_details '(SADABS; Bruker, 2001)'
_exptl_crystal_colour Orange
_exptl_crystal_density_diffrn 1.648
_exptl_crystal_density_method 'not measured'
_exptl_crystal_description Block
_exptl_crystal_F_000 346
_exptl_crystal_size_max 0.19
_exptl_crystal_size_mid 0.17
_exptl_crystal_size_min 0.10
_refine_diff_density_max 0.42
_refine_diff_density_min -0.23
_refine_ls_extinction_method none
_refine_ls_goodness_of_fit_ref 1.065
_refine_ls_hydrogen_treatment mixed
_refine_ls_matrix_type full
_refine_ls_number_parameters 105
_refine_ls_number_reflns 1552
_refine_ls_number_restraints 6
_refine_ls_restrained_S_all 1.064
_refine_ls_R_factor_all 0.0410
_refine_ls_R_factor_gt 0.0339
_refine_ls_shift/su_max 0.001
_refine_ls_shift/su_mean 0.000
_refine_ls_structure_factor_coef Fsqd
_refine_ls_weighting_details 'calc w = 1/[\s^2^(Fo^2^)+(0.041P)^2^+0.255P] where P = (Fo^2^+2Fc^2^)/3'
_refine_ls_weighting_scheme calc
_refine_ls_wR_factor_gt 0.0779
_refine_ls_wR_factor_ref 0.0817
_reflns_number_gt 1345
_reflns_number_total 1552
_reflns_threshold_expression I>2\s(I)
_cod_data_source_file bt6169.cif
_cod_data_source_block I
_cod_original_sg_symbol_H-M 'P 21/c'
_cod_database_code 2201281
_cod_database_fobs_code 2201281

loop_
_symmetry_equiv_pos_as_xyz
'x, y, z'
'-x, y+1/2, -z+1/2'
'-x, -y, -z'
'x, -y-1/2, z-1/2'

loop_
_atom_site_aniso_label
_atom_site_aniso_U_11
_atom_site_aniso_U_22
_atom_site_aniso_U_33
_atom_site_aniso_U_12
_atom_site_aniso_U_13
_atom_site_aniso_U_23
Co1 0.0246(2) 0.0221(2) 0.0192(2) -0.0032(2) 0.0091(2) 0.00080(10)
O1 0.0382(8) 0.0342(8) 0.0262(7) 0.0115(7) 0.0155(7) 0.0052(6)
O2 0.0406(9) 0.0356(8) 0.0247(7) -0.0018(7) 0.0169(7) -0.0009(6)
O3 0.0388(9) 0.0427(9) 0.0357(8) 0.0146(7) 0.0155(7) -0.0033(7)
N10 0.0286(9) 0.0219(8) 0.0276(9) -0.0008(7) 0.0146(7) 0.0021(7)
O1W 0.0317(8) 0.0434(10) 0.0344(9) 0.0026(7) 0.0163(7) 0.0133(7)
O2W 0.0758(13) 0.0285(8) 0.0252(8) -0.0151(8) 0.0222(9) -0.0039(6)
N1S 0.0295(9) 0.0281(9) 0.0258(9) -0.0024(7) 0.0125(7) 0.0033(7)
C2S 0.0260(10) 0.0246(9) 0.0282(11) -0.0013(8) 0.0141(9) -0.0003(8)
C3S 0.0378(12) 0.0360(11) 0.0283(11) 0.0058(10) 0.0118(10) 0.0087(9)

loop_
_atom_site_label
_atom_site_fract_x
_atom_site_fract_y
_atom_site_fract_z
_atom_site_U_iso_or_equiv
_atom_site_thermal_displace_type
_atom_site_calc_flag
_atom_site_refinement_flags
_atom_site_occupancy
_atom_site_type_symbol
Co1 1.00000 0.00000 1.00000 0.02270(10) Uani . . 1.000 Co
O1 0.1620(2) 0.18063(12) 0.5240(2) 0.0331(4) Uani . . 1.000 O
O2 0.3414(2) 0.16261(11) 0.8418(2) 0.0333(5) Uani . . 1.000 O
O3 0.4125(2) 0.07731(13) 0.6451(2) 0.0404(5) Uani . . 1.000 O
N10 0.3069(3) 0.13963(12) 0.6714(2) 0.0257(5) Uani . . 1.000 N
O1W 0.7315(2) 0.01111(13) 0.9988(2) 0.0365(5) Uani . . 1.000 O
H1A 0.699(4) -0.0426(12) 1.032(4) 0.042(7) Uiso . . 1.000 H
H1B 0.631(3) 0.029(2) 0.893(3) 0.064(10) Uiso . . 1.000 H
O2W 1.0853(3) 0.13620(12) 1.1495(2) 0.0444(6) Uani . . 1.000 O
H2A 1.107(5) 0.1922(13) 1.111(4) 0.064(9) Uiso . . 1.000 H
H2B 1.118(4) 0.144(2) 1.2683(19) 0.059(9) Uiso . . 1.000 H
N1S 0.8811(3) 0.08213(13) 0.7293(2) 0.0283(5) Uani . . 1.000 N
C2S 0.7970(3) 0.11885(15) 0.5773(3) 0.0260(6) Uani . . 1.000 C
C3S 0.6870(3) 0.16670(18) 0.3825(3) 0.0361(7) Uani . . 1.000 C
H3S1 0.71690 0.24030 0.39410 0.0540 Uiso calc R 1.000 H
H3S2 0.72620 0.13520 0.29230 0.0540 Uiso calc R 1.000 H
H3S3 0.54390 0.15680 0.32990 0.0540 Uiso calc R 1.000 H

loop_
_atom_type_symbol
_atom_type_description
_atom_type_scat_dispersion_real
_atom_type_scat_dispersion_imag
_atom_type_scat_source
C C 0.0033 0.0016 'International Tables Vol C Tables 4.2.6.8 and 6.1.1.4'
H H 0.0000 0.0000 'International Tables Vol C Tables 4.2.6.8 and 6.1.1.4'
N N 0.0061 0.0033 'International Tables Vol C Tables 4.2.6.8 and 6.1.1.4'
O O 0.0106 0.0060 'International Tables Vol C Tables 4.2.6.8 and 6.1.1.4'
Co Co 0.3494 0.9721 'International Tables Vol C Tables 4.2.6.8 and 6.1.1.4'

loop_
_geom_angle_atom_site_label_1
_geom_angle_atom_site_label_2
_geom_angle_atom_site_label_3
_geom_angle
_geom_angle_publ_flag
O1W Co1 O2W 89.00(8) yes
O1W Co1 N1S 91.09(8) yes
O2W Co1 N1S 89.05(6) yes
O1 N10 O2 119.18(19) ?
O1 N10 O3 119.50(15) ?
O2 N10 O3 121.32(16) ?
Co1 N1S C2S 171.5(2) ?
N1S C2S C3S 179.2(3) ?
Co1 O1W H1A 113.4(18) ?
Co1 O1W H1B 118(2) ?
H1A O1W H1B 105(2) ?
Co1 O2W H2A 128.6(19) ?
Co1 O2W H2B 125.0(19) ?
H2A O2W H2B 106(2) ?
C2S C3S H3S1 109.5 ?
C2S C3S H3S2 109.5 ?
H3S1 C3S H3S2 109.5 ?
C2S C3S H3S3 109.5 ?
H3S1 C3S H3S3 109.5 ?
H3S2 C3S H3S3 109.5 ?

loop_
_geom_bond_atom_site_label_1
_geom_bond_atom_site_label_2
_geom_bond_site_symmetry_1
_geom_bond_site_symmetry_2
_geom_bond_distance
_geom_bond_publ_flag
Co1 O1W . . 2.0780(18) yes
Co1 O2W . . 2.0423(16) yes
Co1 N1S . . 2.1182(15) yes
N10 O1 . . 1.256(2) ?
N10 O2 . . 1.249(2) ?
N10 O3 . . 1.239(3) ?
N1S C2S . . 1.132(2) ?
C2S C3S . . 1.457(3) ?
O1W H1A . . 0.826(10) ?
O1W H1B . . 0.835(10) ?
O2W H2A . . 0.834(10) ?
O2W H2B . . 0.834(10) ?
C3S H3S1 . . 0.9800 ?
C3S H3S2 . . 0.9800 ?
C3S H3S3 . . 0.9800 ?

loop_
_geom_hbond_atom_site_label_D
_geom_hbond_atom_site_label_H
_geom_hbond_atom_site_label_A
_geom_hbond_site_symmetry_A
_geom_hbond_distance_DH
_geom_hbond_distance_HA
_geom_hbond_distance_DA
_geom_hbond_angle_DHA
O1W H1A O2 3_657 0.826(10) 1.953(10) 2.769(2) 169(2)
O1W H1B O3 ? 0.835(10) 1.932(10) 2.765(2) 176(3)
O2W H2A O1 4_666 0.834(10) 1.917(10) 2.751(2) 178(3)
O2W H2B O1 1_656 0.834(10) 1.898(11) 2.724(2) 171(3)
